data_7026259
loop_
_publ_author_name
'Kilner, Colin A.'
'Halcrow, Malcolm A.'

_publ_section_title
;
 An unusual discontinuity in the thermal spin transition in
 [Co(terpy)2][BF4]2.
;
_journal_issue 38
_journal_name_full 'Dalton transactions (Cambridge, England : 2003)'
_journal_page_first 9008
_journal_page_last 9012
_journal_paper_doi 10.1039/c0dt00295j
_journal_volume 39
_journal_year 2010
_chemical_formula_moiety 'C30 H22 Co N6, 2[B F4]'
_chemical_formula_sum 'C30 H22 B2 Co F8 N6'
_chemical_formula_weight 699.09
_chemical_name_systematic
;
Bis(2,2':6',2''-terpyridine)cobalt(II) ditetrafluoroborate
;
_space_group_IT_number 9
_symmetry_cell_setting monoclinic
_symmetry_space_group_name_Hall 'C -2yc'
_symmetry_space_group_name_H-M 'C 1 c 1'
_atom_sites_solution_hydrogens geom
_atom_sites_solution_primary direct
_atom_sites_solution_secondary difmap
_audit_creation_method SHELXL-97
_cell_angle_alpha 90.00
_cell_angle_beta 97.988(7)
_cell_angle_gamma 90.00
_cell_formula_units_Z 4
_cell_length_a 12.580(3)
_cell_length_b 12.365(3)
_cell_length_c 18.801(4)
_cell_measurement_reflns_used 15884
_cell_measurement_temperature 30(2)
_cell_measurement_theta_max 27.67
_cell_measurement_theta_min 2.19
_cell_volume 2896.2(12)
_computing_cell_refinement 'APEX 2 software, Bruker Nonius 2004'
_computing_data_collection 'APEX 2 software, Bruker Nonius 2004'
_computing_data_reduction 'SAINT, Bruker Nonius 2004'
_computing_molecular_graphics 'XSEED (Barbour, 2003)'
_computing_publication_material 'local program'
_computing_structure_refinement 'SHELXL-97 (Sheldrick, 1997)'
_computing_structure_solution 'SHELXS-97 (Sheldrick, 1990)'
_diffrn_ambient_temperature 30(2)
_diffrn_detector_area_resol_mean '120 microns'
_diffrn_measured_fraction_theta_full 0.989
_diffrn_measured_fraction_theta_max 0.989
_diffrn_measurement_device_type 'Bruker X8 Apex diffractometer'
_diffrn_measurement_method 'Rotation images'
_diffrn_radiation_monochromator graphite
_diffrn_radiation_source 'rotating anode'
_diffrn_radiation_type MoK\a
_diffrn_radiation_wavelength 0.71073
_diffrn_reflns_av_R_equivalents 0.0499
_diffrn_reflns_av_sigmaI/netI 0.0618
_diffrn_reflns_limit_h_max 16
_diffrn_reflns_limit_h_min -14
_diffrn_reflns_limit_k_max 13
_diffrn_reflns_limit_k_min -16
_diffrn_reflns_limit_l_max 24
_diffrn_reflns_limit_l_min -19
_diffrn_reflns_number 15884
_diffrn_reflns_theta_full 27.67
_diffrn_reflns_theta_max 27.67
_diffrn_reflns_theta_min 2.19
_exptl_absorpt_coefficient_mu 0.678
_exptl_absorpt_correction_T_max 1.195
_exptl_absorpt_correction_T_min 1.082
_exptl_absorpt_correction_type multi-scan
_exptl_absorpt_process_details
;
Sheldrick, G. M. (2002). SADABS v. 2.03. University of
G/ottingen, Germany.
;
_exptl_crystal_colour 'dark orange'
_exptl_crystal_density_diffrn 1.603
_exptl_crystal_density_method 'not measured'
_exptl_crystal_description 'rectangular prism'
_exptl_crystal_F_000 1412
_exptl_crystal_size_max 0.21
_exptl_crystal_size_mid 0.19
_exptl_crystal_size_min 0.09
_refine_diff_density_max 0.381
_refine_diff_density_min -0.610
_refine_diff_density_rms 0.059
_refine_ls_abs_structure_details 'Flack H D (1983), Acta Cryst. A39, 876-881'
_refine_ls_abs_structure_Flack -0.005(10)
_refine_ls_extinction_method none
_refine_ls_goodness_of_fit_ref 1.017
_refine_ls_hydrogen_treatment constr
_refine_ls_matrix_type full
_refine_ls_number_parameters 425
_refine_ls_number_reflns 5543
_refine_ls_number_restraints 2
_refine_ls_restrained_S_all 1.017
_refine_ls_R_factor_all 0.0385
_refine_ls_R_factor_gt 0.0337
_refine_ls_shift/su_max 0.000
_refine_ls_shift/su_mean 0.000
_refine_ls_structure_factor_coef Fsqd
_refine_ls_weighting_details 'calc w=1/[\s^2^(Fo^2^)+(0.0195P)^2^+0.0000P] where P=(Fo^2^+2Fc^2^)/3'
_refine_ls_weighting_scheme calc
_refine_ls_wR_factor_gt 0.0692
_refine_ls_wR_factor_ref 0.0717
_reflns_number_gt 5047
_reflns_number_total 5543
_reflns_threshold_expression >2sigma(I)
_cod_data_source_file c0dt00295j.txt
_cod_data_source_block mh32530
_cod_depositor_comments
;
The following automatic conversions were performed:

'_symmetry_cell_setting' value 'Monoclinic' changed to 'monoclinic'
according to /home/saulius/struct/CIF-dictionaries/cif_core.dic
dictionary named 'cif_core.dic' version 2.4.2 from 2011-04-26.

Automatic conversion script
Id: cif_fix_values 1891 2012-01-12 08:04:46Z andrius 
;
_cod_original_cell_volume 2896.3(11)
_cod_original_sg_symbol_H-M 'C c'
_cod_database_code 7026259

loop_
_symmetry_equiv_pos_as_xyz
'x, y, z'
'x, -y, z+1/2'
'x+1/2, y+1/2, z'
'x+1/2, -y+1/2, z+1/2'

loop_
_atom_site_label
_atom_site_type_symbol
_atom_site_fract_x
_atom_site_fract_y
_atom_site_fract_z
_atom_site_U_iso_or_equiv
_atom_site_adp_type
_atom_site_occupancy
_atom_site_symmetry_multiplicity
_atom_site_calc_flag
_atom_site_refinement_flags
_atom_site_disorder_assembly
_atom_site_disorder_group
Co1 Co 0.24981(2) 0.29018(3) 0.25055(2) 0.01380(8) Uani 1 1 d . . .
N2 N 0.25897(19) 0.27883(17) 0.35238(13) 0.0132(5) Uani 1 1 d . . .
C3 C 0.3523(2) 0.3045(2) 0.39411(15) 0.0141(5) Uani 1 1 d . . .
C4 C 0.3624(2) 0.2922(2) 0.46846(14) 0.0152(6) Uani 1 1 d . . .
H4 H 0.4275 0.3106 0.4979 0.018 Uiso 1 1 calc R . .
C5 C 0.2755(2) 0.2524(2) 0.49866(15) 0.0171(6) Uani 1 1 d . . .
H5 H 0.2814 0.2434 0.5492 0.021 Uiso 1 1 calc R . .
C6 C 0.1801(2) 0.2258(2) 0.45577(15) 0.0158(6) Uani 1 1 d . . .
H6 H 0.1205 0.1986 0.4763 0.019 Uiso 1 1 calc R . .
C7 C 0.1742(2) 0.2402(2) 0.38139(15) 0.0141(5) Uani 1 1 d . . .
C8 C 0.4366(2) 0.3441(2) 0.35261(14) 0.0130(5) Uani 1 1 d . . .
N9 N 0.40290(17) 0.34981(17) 0.28038(12) 0.0144(5) Uani 1 1 d . . .
C10 C 0.4724(2) 0.3866(2) 0.23751(15) 0.0162(6) Uani 1 1 d . . .
H10 H 0.4492 0.3920 0.1874 0.019 Uiso 1 1 calc R . .
C11 C 0.5775(2) 0.4172(2) 0.26421(15) 0.0165(6) Uani 1 1 d . . .
H11 H 0.6249 0.4426 0.2327 0.020 Uiso 1 1 calc R . .
C12 C 0.6113(2) 0.4100(2) 0.33738(15) 0.0163(6) Uani 1 1 d . . .
H12 H 0.6823 0.4304 0.3567 0.020 Uiso 1 1 calc R . .
C13 C 0.5402(2) 0.3725(2) 0.38245(15) 0.0158(6) Uani 1 1 d . . .
H13 H 0.5621 0.3666 0.4327 0.019 Uiso 1 1 calc R . .
C14 C 0.0808(2) 0.2137(2) 0.32725(14) 0.0132(5) Uani 1 1 d . . .
N15 N 0.10067(18) 0.22495(17) 0.25826(12) 0.0164(5) Uani 1 1 d . . .
C16 C 0.0232(2) 0.1957(2) 0.20507(16) 0.0194(6) Uani 1 1 d . . .
H16 H 0.0377 0.2006 0.1569 0.023 Uiso 1 1 calc R . .
C17 C -0.0767(2) 0.1588(2) 0.21725(16) 0.0204(6) Uani 1 1 d . . .
H17 H -0.1295 0.1388 0.1783 0.024 Uiso 1 1 calc R . .
C18 C -0.0981(2) 0.1515(2) 0.28821(17) 0.0225(7) Uani 1 1 d . . .
H18 H -0.1665 0.1285 0.2982 0.027 Uiso 1 1 calc R . .
C19 C -0.0177(2) 0.1786(2) 0.34397(15) 0.0181(6) Uani 1 1 d . . .
H19 H -0.0299 0.1732 0.3926 0.022 Uiso 1 1 calc R . .
N20 N 0.24536(19) 0.30198(18) 0.14810(13) 0.0142(5) Uani 1 1 d . . .
C21 C 0.2810(2) 0.2176(2) 0.11091(15) 0.0144(6) Uani 1 1 d . . .
C22 C 0.2866(2) 0.2268(2) 0.03741(15) 0.0155(6) Uani 1 1 d . . .
H22 H 0.3115 0.1681 0.0116 0.019 Uiso 1 1 calc R . .
C23 C 0.2553(2) 0.3233(2) 0.00282(15) 0.0183(6) Uani 1 1 d . . .
H23 H 0.2587 0.3310 -0.0471 0.022 Uiso 1 1 calc R . .
C24 C 0.2189(2) 0.4086(2) 0.04134(14) 0.0156(6) Uani 1 1 d . . .
H24 H 0.1977 0.4750 0.0181 0.019 Uiso 1 1 calc R . .
C25 C 0.2138(2) 0.3955(2) 0.11399(14) 0.0137(5) Uani 1 1 d . . .
C26 C 0.3109(2) 0.1209(2) 0.15554(14) 0.0132(5) Uani 1 1 d . . .
N27 N 0.30827(17) 0.13647(18) 0.22693(12) 0.0158(5) Uani 1 1 d . . .
C28 C 0.3362(2) 0.0538(2) 0.27224(15) 0.0196(6) Uani 1 1 d . . .
H28 H 0.3340 0.0640 0.3221 0.024 Uiso 1 1 calc R . .
C29 C 0.3684(2) -0.0470(2) 0.24818(17) 0.0233(6) Uani 1 1 d . . .
H29 H 0.3887 -0.1040 0.2812 0.028 Uiso 1 1 calc R . .
C30 C 0.3699(2) -0.0615(2) 0.17525(17) 0.0222(7) Uani 1 1 d . . .
H30 H 0.3913 -0.1290 0.1577 0.027 Uiso 1 1 calc R . .
C31 C 0.3400(2) 0.0227(2) 0.12793(15) 0.0169(6) Uani 1 1 d . . .
H31 H 0.3394 0.0134 0.0777 0.020 Uiso 1 1 calc R . .
C32 C 0.1749(2) 0.4772(2) 0.16191(14) 0.0149(5) Uani 1 1 d . . .
N33 N 0.18005(17) 0.44650(18) 0.23177(12) 0.0147(5) Uani 1 1 d . . .
C34 C 0.1413(2) 0.5139(2) 0.27819(15) 0.0171(6) Uani 1 1 d . . .
H34 H 0.1426 0.4915 0.3266 0.021 Uiso 1 1 calc R . .
C35 C 0.0993(2) 0.6159(2) 0.25779(16) 0.0178(6) Uani 1 1 d . . .
H35 H 0.0727 0.6618 0.2918 0.021 Uiso 1 1 calc R . .
C36 C 0.0973(2) 0.6487(2) 0.18712(15) 0.0177(6) Uani 1 1 d . . .
H36 H 0.0716 0.7185 0.1724 0.021 Uiso 1 1 calc R . .
C37 C 0.1333(2) 0.5779(2) 0.13792(15) 0.0166(6) Uani 1 1 d . . .
H37 H 0.1297 0.5977 0.0888 0.020 Uiso 1 1 calc R . .
B38 B 0.0201(3) -0.0190(3) 0.05603(18) 0.0185(7) Uani 1 1 d . . .
F39 F -0.01912(13) -0.05035(13) -0.01444(8) 0.0207(4) Uani 1 1 d . . .
F40 F 0.07488(14) -0.10632(13) 0.09253(9) 0.0230(4) Uani 1 1 d . . .
F41 F -0.06605(12) 0.01265(12) 0.09146(8) 0.0190(4) Uani 1 1 d . . .
F42 F 0.09001(13) 0.06935(12) 0.05451(9) 0.0198(4) Uani 1 1 d . . .
B43 B -0.0297(3) 0.4825(3) -0.04321(19) 0.0180(7) Uani 1 1 d . A 1
F44 F -0.01996(12) 0.42886(13) 0.02311(8) 0.0208(4) Uani 1 1 d . . .
F45 F 0.00570(13) 0.41406(13) -0.09446(9) 0.0237(4) Uani 1 1 d . A 1
F46 F -0.13818(13) 0.51032(13) -0.06389(9) 0.0240(4) Uani 1 1 d . A 1
F47 F 0.03271(14) 0.57724(14) -0.03713(10) 0.0318(4) Uani 1 1 d . A 1

loop_
_atom_site_aniso_label
_atom_site_aniso_U_11
_atom_site_aniso_U_22
_atom_site_aniso_U_33
_atom_site_aniso_U_23
_atom_site_aniso_U_13
_atom_site_aniso_U_12
Co1 0.01206(16) 0.01229(15) 0.01709(17) -0.00140(17) 0.00217(13) -0.00011(16)
N2 0.0129(12) 0.0103(11) 0.0166(13) -0.0015(9) 0.0021(11) -0.0008(9)
C3 0.0145(13) 0.0110(12) 0.0161(13) -0.0018(11) 0.0001(11) 0.0026(11)
C4 0.0156(14) 0.0148(13) 0.0141(13) -0.0013(11) -0.0020(11) 0.0021(11)
C5 0.0205(14) 0.0179(13) 0.0129(14) 0.0010(12) 0.0020(12) 0.0014(12)
C6 0.0157(14) 0.0150(13) 0.0164(14) -0.0007(11) 0.0015(12) 0.0006(10)
C7 0.0152(14) 0.0116(12) 0.0155(13) -0.0031(11) 0.0021(11) 0.0007(11)
C8 0.0142(13) 0.0110(12) 0.0127(13) -0.0013(10) -0.0020(10) 0.0034(10)
N9 0.0141(11) 0.0140(11) 0.0142(11) -0.0023(10) -0.0006(9) 0.0019(9)
C10 0.0199(14) 0.0127(12) 0.0151(13) 0.0013(11) -0.0009(12) 0.0028(11)
C11 0.0178(14) 0.0132(13) 0.0188(14) 0.0002(11) 0.0039(12) 0.0004(11)
C12 0.0180(14) 0.0144(13) 0.0156(14) -0.0017(11) -0.0005(11) -0.0009(11)
C13 0.0171(14) 0.0143(13) 0.0154(14) 0.0003(11) 0.0004(11) 0.0016(11)
C14 0.0152(13) 0.0097(12) 0.0143(13) 0.0000(10) 0.0005(11) 0.0011(10)
N15 0.0217(13) 0.0129(11) 0.0147(12) -0.0011(10) 0.0026(10) 0.0024(9)
C16 0.0263(15) 0.0143(13) 0.0161(14) -0.0004(11) -0.0023(12) 0.0059(12)
C17 0.0208(15) 0.0137(13) 0.0229(16) -0.0020(12) -0.0102(13) 0.0023(11)
C18 0.0156(14) 0.0151(14) 0.0350(19) 0.0032(13) -0.0027(14) -0.0030(12)
C19 0.0151(14) 0.0185(13) 0.0202(15) 0.0065(12) 0.0004(12) 0.0015(11)
N20 0.0120(12) 0.0143(11) 0.0155(13) -0.0009(10) -0.0010(10) -0.0020(9)
C21 0.0112(13) 0.0135(13) 0.0178(14) -0.0027(11) -0.0002(11) -0.0010(10)
C22 0.0152(14) 0.0172(14) 0.0133(14) -0.0010(11) -0.0003(11) 0.0012(11)
C23 0.0184(15) 0.0219(14) 0.0145(14) 0.0009(12) 0.0026(12) -0.0041(12)
C24 0.0145(13) 0.0137(13) 0.0177(14) 0.0066(11) -0.0005(11) -0.0001(11)
C25 0.0100(12) 0.0127(12) 0.0178(14) 0.0000(11) -0.0003(11) -0.0014(10)
C26 0.0096(12) 0.0172(13) 0.0129(13) -0.0005(11) 0.0019(10) -0.0001(10)
N27 0.0133(11) 0.0175(11) 0.0165(12) -0.0029(10) 0.0024(10) -0.0023(9)
C28 0.0174(14) 0.0251(15) 0.0146(14) 0.0056(12) -0.0043(12) -0.0062(12)
C29 0.0192(15) 0.0202(15) 0.0278(17) 0.0086(13) -0.0063(13) -0.0030(12)
C30 0.0145(14) 0.0173(14) 0.0336(18) -0.0030(14) -0.0012(13) 0.0002(12)
C31 0.0148(13) 0.0175(14) 0.0179(14) -0.0016(12) 0.0002(11) 0.0020(11)
C32 0.0127(13) 0.0158(13) 0.0153(13) -0.0014(11) -0.0016(11) -0.0029(10)
N33 0.0133(11) 0.0160(11) 0.0145(12) 0.0030(9) 0.0005(9) -0.0008(9)
C34 0.0126(13) 0.0222(14) 0.0155(14) -0.0004(12) -0.0017(11) -0.0043(11)
C35 0.0158(14) 0.0184(14) 0.0187(15) -0.0029(12) 0.0014(11) -0.0028(11)
C36 0.0162(14) 0.0146(13) 0.0217(16) -0.0001(12) 0.0008(12) -0.0021(11)
C37 0.0160(14) 0.0160(13) 0.0171(14) 0.0042(12) -0.0003(12) -0.0019(11)
B38 0.0197(16) 0.0180(16) 0.0174(17) -0.0003(13) 0.0013(14) -0.0037(13)
F39 0.0259(9) 0.0200(8) 0.0160(8) -0.0041(7) 0.0019(7) -0.0036(7)
F40 0.0300(9) 0.0196(8) 0.0197(8) 0.0055(7) 0.0050(7) 0.0056(7)
F41 0.0189(8) 0.0217(8) 0.0171(8) -0.0010(7) 0.0044(7) -0.0001(7)
F42 0.0196(8) 0.0214(8) 0.0176(8) 0.0012(7) -0.0005(7) -0.0053(7)
B43 0.0130(15) 0.0178(16) 0.0231(17) -0.0038(14) 0.0020(14) -0.0017(13)
F44 0.0194(8) 0.0261(9) 0.0170(9) 0.0004(7) 0.0026(7) -0.0006(7)
F45 0.0209(9) 0.0315(9) 0.0187(9) -0.0022(8) 0.0032(7) 0.0076(8)
F46 0.0189(8) 0.0314(10) 0.0201(9) -0.0080(8) -0.0027(7) 0.0056(7)
F47 0.0339(10) 0.0223(9) 0.0349(11) 0.0073(8) -0.0101(9) -0.0076(8)

loop_
_atom_type_symbol
_atom_type_description
_atom_type_scat_dispersion_real
_atom_type_scat_dispersion_imag
_atom_type_scat_source
C C 0.0033 0.0016 'International Tables Vol C Tables 4.2.6.8 and 6.1.1.4'
H H 0.0000 0.0000 'International Tables Vol C Tables 4.2.6.8 and 6.1.1.4'
B B 0.0013 0.0007 'International Tables Vol C Tables 4.2.6.8 and 6.1.1.4'
N N 0.0061 0.0033 'International Tables Vol C Tables 4.2.6.8 and 6.1.1.4'
F F 0.0171 0.0103 'International Tables Vol C Tables 4.2.6.8 and 6.1.1.4'
Co Co 0.3494 0.9721 'International Tables Vol C Tables 4.2.6.8 and 6.1.1.4'

loop_
_geom_angle_atom_site_label_1
_geom_angle_atom_site_label_2
_geom_angle_atom_site_label_3
_geom_angle
N2 Co1 N20 178.22(12)
N2 Co1 N9 80.19(9)
N20 Co1 N9 98.11(9)
N2 Co1 N15 80.19(10)
N20 Co1 N15 101.51(9)
N9 Co1 N15 160.37(9)
N2 Co1 N27 99.85(9)
N20 Co1 N27 79.63(9)
N9 Co1 N27 92.27(9)
N15 Co1 N27 90.55(9)
N2 Co1 N33 101.48(9)
N20 Co1 N33 79.13(9)
N9 Co1 N33 93.91(9)
N15 Co1 N33 90.50(9)
N27 Co1 N33 158.51(9)
C7 N2 C3 121.2(3)
C7 N2 Co1 119.4(2)
C3 N2 Co1 119.36(19)
N2 C3 C4 120.4(2)
N2 C3 C8 113.4(2)
C4 C3 C8 126.2(2)
C5 C4 C3 118.7(3)
C4 C5 C6 120.8(3)
C5 C6 C7 118.0(3)
N2 C7 C6 120.9(3)
N2 C7 C14 113.3(2)
C6 C7 C14 125.8(2)
N9 C8 C13 122.1(2)
N9 C8 C3 113.2(2)
C13 C8 C3 124.7(2)
C10 N9 C8 118.3(2)
C10 N9 Co1 128.00(19)
C8 N9 Co1 113.58(17)
N9 C10 C11 122.4(3)
C12 C11 C10 118.9(3)
C11 C12 C13 119.4(3)
C8 C13 C12 118.9(3)
N15 C14 C19 122.3(3)
N15 C14 C7 113.5(2)
C19 C14 C7 124.1(2)
C16 N15 C14 118.1(2)
C16 N15 Co1 128.58(19)
C14 N15 Co1 113.29(18)
N15 C16 C17 123.1(3)
C16 C17 C18 118.5(3)
C19 C18 C17 119.1(3)
C14 C19 C18 118.8(3)
C25 N20 C21 120.3(2)
C25 N20 Co1 120.29(18)
C21 N20 Co1 119.23(19)
N20 C21 C22 120.6(3)
N20 C21 C26 113.8(2)
C22 C21 C26 125.6(2)
C23 C22 C21 118.8(3)
C22 C23 C24 120.0(3)
C25 C24 C23 119.2(2)
N20 C25 C24 121.1(2)
N20 C25 C32 113.2(2)
C24 C25 C32 125.7(2)
N27 C26 C31 122.4(2)
N27 C26 C21 113.9(2)
C31 C26 C21 123.6(2)
C28 N27 C26 118.5(2)
C28 N27 Co1 128.29(19)
C26 N27 Co1 113.13(17)
N27 C28 C29 122.1(3)
C30 C29 C28 118.5(3)
C29 C30 C31 119.9(3)
C30 C31 C26 118.6(3)
N33 C32 C37 121.7(2)
N33 C32 C25 114.9(2)
C37 C32 C25 123.4(2)
C34 N33 C32 118.7(2)
C34 N33 Co1 129.19(18)
C32 N33 Co1 112.12(17)
N33 C34 C35 122.5(2)
C36 C35 C34 118.8(3)
C35 C36 C37 119.2(3)
C36 C37 C32 119.1(3)
F39 B38 F41 109.4(2)
F39 B38 F42 109.5(2)
F41 B38 F42 108.6(2)
F39 B38 F40 109.4(2)
F41 B38 F40 109.9(2)
F42 B38 F40 109.9(2)
F45 B43 F44 109.2(2)
F45 B43 F47 109.4(2)
F44 B43 F47 110.0(3)
F45 B43 F46 110.3(3)
F44 B43 F46 108.8(2)
F47 B43 F46 109.2(2)

loop_
_geom_bond_atom_site_label_1
_geom_bond_atom_site_label_2
_geom_bond_distance
Co1 N2 1.907(3)
Co1 N20 1.925(2)
Co1 N9 2.066(2)
Co1 N15 2.066(2)
Co1 N27 2.107(2)
Co1 N33 2.132(2)
N2 C7 1.351(3)
N2 C3 1.356(4)
C3 C4 1.394(4)
C3 C8 1.484(4)
C4 C5 1.390(4)
C5 C6 1.390(4)
C6 C7 1.402(4)
C7 C14 1.481(4)
C8 N9 1.367(3)
C8 C13 1.390(4)
N9 C10 1.348(3)
C10 C11 1.400(4)
C11 C12 1.385(4)
C12 C13 1.394(4)
C14 N15 1.362(3)
C14 C19 1.389(4)
N15 C16 1.345(4)
C16 C17 1.386(4)
C17 C18 1.400(4)
C18 C19 1.393(4)
N20 C25 1.355(3)
N20 C21 1.366(3)
C21 C22 1.398(4)
C21 C26 1.479(4)
C22 C23 1.389(4)
C23 C24 1.393(4)
C24 C25 1.386(4)
C25 C32 1.482(4)
C26 N27 1.361(3)
C26 C31 1.390(4)
N27 C28 1.345(3)
C28 C29 1.405(4)
C29 C30 1.386(4)
C30 C31 1.387(4)
C32 N33 1.360(3)
C32 C37 1.400(4)
N33 C34 1.346(3)
C34 C35 1.400(4)
C35 C36 1.386(4)
C36 C37 1.394(4)
B38 F39 1.403(4)
B38 F41 1.404(4)
B38 F42 1.406(3)
B38 F40 1.407(4)
F44 B43 1.403(4)
B43 F45 1.401(4)
B43 F47 1.406(4)
B43 F46 1.408(4)
